data_4079052
loop_
_publ_author_name
'Hayes, Cassandra E.'
'Platel, Rachel H.'
'Schafer, Laurel L.'
'Leznoff, Daniel B.'

_publ_section_title
;
 Diamido-Ether Actinide Complexes as Catalysts for the Intramolecular
 Hydroamination of Aminoalkenes
;
_journal_issue 19
_journal_name_full Organometallics
_journal_page_first 6732
_journal_paper_doi 10.1021/om300410h
_journal_volume 31
_journal_year 2012
_chemical_formula_moiety 'C28 H46 Cl2 N2 O1 Si2 U1'
_chemical_formula_sum 'C28 H46 Cl2 N2 O Si2 U'
_chemical_formula_weight 791.79
_space_group_IT_number 14
_symmetry_cell_setting monoclinic
_symmetry_space_group_name_Hall '-P 2yn'
_symmetry_space_group_name_H-M 'P 1 21/n 1'
_atom_sites_solution_hydrogens difmap
_atom_sites_solution_primary direct
_atom_sites_solution_secondary difmap
_cell_angle_alpha 90
_cell_angle_beta 102.2880(10)
_cell_angle_gamma 90
_cell_formula_units_Z 4
_cell_length_a 14.0202(7)
_cell_length_b 12.8943(7)
_cell_length_c 20.3938(10)
_cell_measurement_reflns_used 0
_cell_measurement_temperature 296(2)
_cell_measurement_theta_max 0
_cell_measurement_theta_min 0
_cell_volume 3602.3(3)
_computing_cell_refinement 'Bruker SAINT'
_computing_data_collection 'Bruker APEX2'
_computing_data_reduction 'Bruker SAINT'
_computing_molecular_graphics
;
ORTEP 3 
;
_computing_publication_material
;
CRYSTALS (Betteridge et al., 2003) 
;
_computing_structure_refinement
;
CRYSTALS (Betteridge et al., 2003) 
;
_computing_structure_solution
; 
 SIR92 (Altomare et al, 1994) 
;
_diffrn_ambient_temperature 293
_diffrn_measured_fraction_theta_full 0.996
_diffrn_measured_fraction_theta_max 0.936
_diffrn_measurement_device 'Bruker SMART'
_diffrn_measurement_device_type CCD
_diffrn_measurement_method \w/2\q
_diffrn_radiation_monochromator graphite
_diffrn_radiation_type 'Mo K\a'
_diffrn_radiation_wavelength 0.71073
_diffrn_reflns_av_R_equivalents 0.058
_diffrn_reflns_limit_h_max 18
_diffrn_reflns_limit_h_min -18
_diffrn_reflns_limit_k_max 16
_diffrn_reflns_limit_k_min -16
_diffrn_reflns_limit_l_max 27
_diffrn_reflns_limit_l_min -27
_diffrn_reflns_number 43420
_diffrn_reflns_theta_full 25.262
_diffrn_reflns_theta_max 28.707
_diffrn_reflns_theta_min 1.881
_exptl_absorpt_coefficient_mu 4.741
_exptl_absorpt_correction_T_max 0.7457
_exptl_absorpt_correction_T_min 0.6044
_exptl_absorpt_correction_type multi-scan
_exptl_crystal_colour green
_exptl_crystal_density_diffrn 1.460
_exptl_crystal_description 'rectangular block'
_exptl_crystal_F_000 1560
_exptl_crystal_size_max 0.16
_exptl_crystal_size_mid 0.16
_exptl_crystal_size_min 0.12
_refine_diff_density_max 5.83
_refine_diff_density_min -1.19
_refine_ls_extinction_method None
_refine_ls_goodness_of_fit_ref 2.3686
_refine_ls_hydrogen_treatment constr
_refine_ls_matrix_type full
_refine_ls_number_parameters 325
_refine_ls_number_reflns 6369
_refine_ls_number_restraints 0
_refine_ls_R_factor_all 0.0759
_refine_ls_R_factor_gt 0.0524
_refine_ls_shift/su_max 0.0010845
_refine_ls_structure_factor_coef F
_refine_ls_weighting_details
;
 Method= Modified Sheldrick 
 w=1/[\s^2^(F^2^) + ( 0.02P)^2^ + 0.00P] 
 ,where P=(max(Fo^2^,0) + 2Fc^2^)/3 

;
_refine_ls_weighting_scheme calc
_refine_ls_wR_factor_all 0.0828
_refine_ls_wR_factor_gt 0.0789
_refine_ls_wR_factor_ref 0.0783
_reflns_limit_h_max 18
_reflns_limit_h_min -18
_reflns_limit_k_max 16
_reflns_limit_k_min 0
_reflns_limit_l_max 27
_reflns_limit_l_min 0
_reflns_number_gt 6617
_reflns_number_total 8728
_reflns_threshold_expression I>2.0\s(I)
_oxford_diffrn_Wilson_B_factor 1.68
_oxford_diffrn_Wilson_scale 311.56
_oxford_refine_ls_r_factor_ref 0.0498
_oxford_refine_ls_scale 0.06575(13)
_oxford_reflns_number_all 8728
_oxford_reflns_threshold_expression_ref I>2.5\s(I)
_cod_data_source_file om300410h_si_001.cif
_cod_data_source_block {[iPr2PhNON]UCl2}2
_cod_depositor_comments
;
The following automatic conversions were performed:

'_symmetry_cell_setting' value 'Monoclinic' changed to 'monoclinic'
according to /home/saulius/struct/CIF-dictionaries/cif_core.dic
dictionary named 'cif_core.dic' version 2.4.2 from 2011-04-26.

Automatic conversion script
Id: cif_fix_values 1891 2012-01-12 08:04:46Z andrius 
;
_cod_original_sg_symbol_H-M 'P 1 21/n 1 '
_cod_original_formula_sum 'C28 H46 Cl2 N2 O1 Si2 U1'
_cod_database_code 4079052

loop_
_symmetry_equiv_pos_as_xyz
x,y,z
-x,-y,-z
-x+1/2,y+1/2,-z+1/2
x+1/2,-y+1/2,z+1/2

loop_
_atom_site_label
_atom_site_type_symbol
_atom_site_fract_x
_atom_site_fract_y
_atom_site_fract_z
_atom_site_U_iso_or_equiv
_atom_site_occupancy
_atom_site_adp_type
_atom_site_refinement_flags_posn
U1 U 0.08760(3) 0.85606(3) 0.500405(17) 0.0194 1.0000 Uani .
Cl10 Cl 0.0088(2) 0.9850(2) 0.58263(13) 0.0344 1.0000 Uani .
Cl11 Cl -0.0352(2) 0.7293(2) 0.43201(15) 0.0408 1.0000 Uani .
Si10 Si 0.2577(2) 0.7626(2) 0.43871(16) 0.0305 1.0000 Uani .
Si11 Si 0.2126(2) 0.6697(2) 0.57446(15) 0.0266 1.0000 Uani .
O10 O 0.2051(5) 0.7054(5) 0.4945(3) 0.0260 1.0000 Uani .
N10 N 0.1993(6) 0.8817(6) 0.4393(4) 0.0254 1.0000 Uani .
N11 N 0.1379(6) 0.7665(6) 0.5946(4) 0.0232 1.0000 Uani .
C10 C 0.3898(8) 0.7706(10) 0.4683(8) 0.0561 1.0000 Uani .
C11 C 0.2251(11) 0.6819(9) 0.3611(6) 0.0525 1.0000 Uani .
C12 C 0.3407(8) 0.6723(10) 0.6212(6) 0.0474 1.0000 Uani .
C13 C 0.1641(8) 0.5365(8) 0.5746(6) 0.0378 1.0000 Uani .
C100 C 0.2451(8) 0.9702(8) 0.4170(5) 0.0283 1.0000 Uani .
C101 C 0.3055(8) 1.0331(8) 0.4651(5) 0.0318 1.0000 Uani .
C102 C 0.3574(9) 1.1150(9) 0.4443(7) 0.0466 1.0000 Uani .
C103 C 0.3486(10) 1.1361(9) 0.3745(8) 0.0521 1.0000 Uani .
C104 C 0.2874(9) 1.0785(10) 0.3292(6) 0.0420 1.0000 Uani .
C105 C 0.2321(8) 0.9930(9) 0.3474(5) 0.0339 1.0000 Uani .
C106 C 0.1609(9) 0.9348(9) 0.2943(6) 0.0429 1.0000 Uani .
C107 C 0.0749(10) 1.0049(11) 0.2593(6) 0.0567 1.0000 Uani .
C108 C 0.2129(12) 0.8865(10) 0.2408(7) 0.0648 1.0000 Uani .
C109 C 0.3117(9) 1.0191(9) 0.5387(5) 0.0381 1.0000 Uani .
C110 C 0.4125(9) 1.0245(12) 0.5813(7) 0.0601 1.0000 Uani .
C111 C 0.2446(10) 1.1012(13) 0.5616(7) 0.0683 1.0000 Uani .
C112 C 0.1135(8) 0.7614(8) 0.6597(5) 0.0277 1.0000 Uani .
C113 C 0.1711(8) 0.8144(9) 0.7150(5) 0.0358 1.0000 Uani .
C114 C 0.1463(10) 0.8028(10) 0.7792(6) 0.0500 1.0000 Uani .
C115 C 0.0703(10) 0.7434(10) 0.7877(6) 0.0520 1.0000 Uani .
C116 C 0.0106(10) 0.6953(10) 0.7320(6) 0.0460 1.0000 Uani .
C117 C 0.0305(8) 0.7047(8) 0.6679(5) 0.0297 1.0000 Uani .
C118 C -0.0394(8) 0.6558(8) 0.6105(6) 0.0359 1.0000 Uani .
C119 C -0.1324(9) 0.7229(10) 0.5924(7) 0.0538 1.0000 Uani .
C120 C -0.0707(9) 0.5466(9) 0.6263(7) 0.0472 1.0000 Uani .
C121 C 0.2563(10) 0.8884(10) 0.7099(6) 0.0465 1.0000 Uani .
C122 C 0.3553(10) 0.8544(11) 0.7555(7) 0.0652 1.0000 Uani .
C123 C 0.2311(11) 0.9979(9) 0.7269(6) 0.0564 1.0000 Uani .
H101 H 0.4170 0.8083 0.4362 0.0799 1.0000 Uiso R
H102 H 0.4045 0.8064 0.5106 0.0801 1.0000 Uiso R
H103 H 0.4176 0.7023 0.4739 0.0800 1.0000 Uiso R
H113 H 0.2542 0.7104 0.3267 0.0799 1.0000 Uiso R
H112 H 0.1555 0.6795 0.3459 0.0800 1.0000 Uiso R
H111 H 0.2490 0.6127 0.3713 0.0800 1.0000 Uiso R
H123 H 0.3448 0.6474 0.6662 0.0701 1.0000 Uiso R
H122 H 0.3641 0.7421 0.6225 0.0700 1.0000 Uiso R
H121 H 0.3796 0.6287 0.5990 0.0700 1.0000 Uiso R
H131 H 0.1531 0.5210 0.6183 0.0561 1.0000 Uiso R
H132 H 0.1041 0.5315 0.5418 0.0560 1.0000 Uiso R
H133 H 0.2106 0.4885 0.5634 0.0560 1.0000 Uiso R
H1021 H 0.3981 1.1561 0.4764 0.0530 1.0000 Uiso R
H1031 H 0.3846 1.1894 0.3606 0.0590 1.0000 Uiso R
H1041 H 0.2810 1.0938 0.2839 0.0501 1.0000 Uiso R
H1061 H 0.1335 0.8773 0.3158 0.0510 1.0000 Uiso R
H1071 H 0.0259 0.9644 0.2299 0.0830 1.0000 Uiso R
H1072 H 0.0461 1.0374 0.2932 0.0830 1.0000 Uiso R
H1073 H 0.0997 1.0571 0.2338 0.0830 1.0000 Uiso R
H1083 H 0.1697 0.8416 0.2108 0.0920 1.0000 Uiso R
H1082 H 0.2335 0.9420 0.2157 0.0920 1.0000 Uiso R
H1081 H 0.2689 0.8478 0.2632 0.0920 1.0000 Uiso R
H1091 H 0.2838 0.9513 0.5453 0.0441 1.0000 Uiso R
H1101 H 0.4098 1.0124 0.6274 0.0839 1.0000 Uiso R
H1102 H 0.4403 1.0915 0.5767 0.0840 1.0000 Uiso R
H1103 H 0.4517 0.9719 0.5665 0.0840 1.0000 Uiso R
H1113 H 0.2420 1.0899 0.6078 0.0900 1.0000 Uiso R
H1112 H 0.2721 1.1683 0.5569 0.0900 1.0000 Uiso R
H1111 H 0.1797 1.0980 0.5342 0.0899 1.0000 Uiso R
H1141 H 0.1846 0.8365 0.8159 0.0541 1.0000 Uiso R
H1151 H 0.0583 0.7350 0.8305 0.0611 1.0000 Uiso R
H1161 H -0.0437 0.6577 0.7379 0.0541 1.0000 Uiso R
H1181 H -0.0080 0.6532 0.5720 0.0420 1.0000 Uiso R
H1191 H -0.1756 0.6953 0.5529 0.0759 1.0000 Uiso R
H1192 H -0.1654 0.7238 0.6292 0.0760 1.0000 Uiso R
H1193 H -0.1142 0.7925 0.5832 0.0761 1.0000 Uiso R
H1203 H -0.1071 0.5158 0.5858 0.0680 1.0000 Uiso R
H1202 H -0.1106 0.5484 0.6593 0.0680 1.0000 Uiso R
H1201 H -0.0136 0.5058 0.6432 0.0680 1.0000 Uiso R
H1211 H 0.2642 0.8874 0.6634 0.0540 1.0000 Uiso R
H1223 H 0.4073 0.8977 0.7471 0.0950 1.0000 Uiso R
H1222 H 0.3509 0.8608 0.8018 0.0950 1.0000 Uiso R
H1221 H 0.3682 0.7834 0.7461 0.0950 1.0000 Uiso R
H1231 H 0.2821 1.0434 0.7199 0.0850 1.0000 Uiso R
H1232 H 0.2257 1.0012 0.7731 0.0850 1.0000 Uiso R
H1233 H 0.1703 1.0188 0.6984 0.0850 1.0000 Uiso R

loop_
_atom_site_aniso_label
_atom_site_aniso_U_11
_atom_site_aniso_U_22
_atom_site_aniso_U_33
_atom_site_aniso_U_23
_atom_site_aniso_U_13
_atom_site_aniso_U_12
U1 0.0225(2) 0.01904(19) 0.01765(19) 0.00051(17) 0.00646(13) 0.00269(17)
Cl10 0.0481(17) 0.0350(14) 0.0227(12) 0.0043(11) 0.0134(12) 0.0168(13)
Cl11 0.0399(17) 0.0398(16) 0.0399(16) -0.0060(13) 0.0025(13) -0.0079(13)
Si10 0.0380(18) 0.0216(15) 0.0380(17) -0.0016(13) 0.0214(14) 0.0000(13)
Si11 0.0316(16) 0.0219(15) 0.0266(15) 0.0026(11) 0.0066(12) 0.0053(12)
O10 0.033(4) 0.023(4) 0.024(4) 0.000(3) 0.010(3) -0.001(3)
N10 0.031(5) 0.016(4) 0.031(5) 0.000(3) 0.010(4) 0.002(3)
N11 0.030(5) 0.019(4) 0.023(4) 0.002(3) 0.012(4) 0.005(3)
C10 0.033(7) 0.041(7) 0.101(11) 0.003(8) 0.030(7) 0.004(6)
C11 0.096(11) 0.032(6) 0.040(7) -0.002(6) 0.039(7) 0.010(7)
C12 0.038(7) 0.051(8) 0.051(8) -0.006(6) 0.006(6) 0.008(6)
C13 0.047(7) 0.028(6) 0.041(7) 0.003(5) 0.015(6) 0.010(5)
C100 0.034(6) 0.023(5) 0.032(6) 0.006(4) 0.016(5) 0.001(4)
C101 0.032(6) 0.025(6) 0.037(6) 0.003(5) 0.004(5) -0.003(5)
C102 0.045(8) 0.034(7) 0.060(9) 0.009(6) 0.009(6) -0.005(5)
C103 0.053(8) 0.032(7) 0.078(10) 0.013(7) 0.029(7) -0.005(6)
C104 0.044(7) 0.045(7) 0.043(7) 0.014(6) 0.022(6) 0.009(6)
C105 0.035(6) 0.037(6) 0.033(6) 0.003(5) 0.012(5) 0.008(5)
C106 0.062(8) 0.037(7) 0.034(6) -0.001(5) 0.018(6) -0.007(6)
C107 0.058(9) 0.063(9) 0.046(8) 0.008(7) 0.006(7) 0.008(7)
C108 0.099(12) 0.054(9) 0.052(9) -0.003(7) 0.041(9) -0.009(8)
C109 0.048(7) 0.030(6) 0.033(6) 0.002(5) 0.001(5) -0.010(5)
C110 0.040(8) 0.082(11) 0.055(9) -0.012(8) 0.002(6) 0.028(7)
C111 0.047(9) 0.114(13) 0.047(8) 0.023(9) 0.017(7) 0.025(9)
C112 0.037(6) 0.030(6) 0.017(5) 0.003(4) 0.007(4) 0.006(5)
C113 0.042(7) 0.033(6) 0.030(6) -0.001(5) 0.002(5) 0.004(5)
C114 0.074(10) 0.050(8) 0.022(6) -0.008(6) 0.002(6) 0.006(7)
C115 0.081(10) 0.051(8) 0.030(7) 0.010(6) 0.026(7) -0.010(7)
C116 0.062(9) 0.045(7) 0.037(7) 0.007(6) 0.024(6) -0.001(6)
C117 0.036(6) 0.026(6) 0.029(6) 0.002(4) 0.011(5) -0.001(5)
C118 0.036(6) 0.040(7) 0.034(6) 0.005(5) 0.013(5) 0.001(5)
C119 0.040(8) 0.060(9) 0.060(9) 0.010(7) 0.007(6) 0.001(7)
C120 0.054(8) 0.034(7) 0.060(8) 0.000(6) 0.027(7) 0.000(6)
C121 0.057(8) 0.054(8) 0.022(6) -0.002(5) -0.005(5) -0.007(6)
C122 0.053(9) 0.072(10) 0.062(9) -0.015(8) -0.006(7) -0.016(8)
C123 0.083(11) 0.042(8) 0.043(8) -0.010(6) 0.010(7) -0.022(7)

loop_
_atom_type_symbol
_atom_type_scat_dispersion_real
_atom_type_scat_dispersion_imag
_atom_type_scat_Cromer_Mann_a1
_atom_type_scat_Cromer_Mann_b1
_atom_type_scat_Cromer_Mann_a2
_atom_type_scat_Cromer_Mann_b2
_atom_type_scat_Cromer_Mann_a3
_atom_type_scat_Cromer_Mann_b3
_atom_type_scat_Cromer_Mann_a4
_atom_type_scat_Cromer_Mann_b4
_atom_type_scat_Cromer_Mann_c
_atom_type_scat_source
C 0.0033 0.0016 2.3100 20.8439 1.0200 10.2075 1.5886 0.5687 0.8650 51.6512 0.2156 'International Tables Vol C 4.2.6.8 and 6.1.1.4'
H 0.0000 0.0000 0.4930 10.5109 0.3229 26.1257 0.1402 3.1424 0.0408 57.7998 0.0030 'International Tables Vol C 4.2.6.8 and 6.1.1.4'
N 0.0061 0.0033 12.2126 0.0057 3.1322 9.8933 2.0125 28.9975 1.1663 0.5826 -11.5290 'International Tables Vol C 4.2.6.8 and 6.1.1.4'
O 0.0106 0.0060 3.0485 13.2771 2.2868 5.7011 1.5463 0.3239 0.8670 32.9089 0.2508 'International Tables Vol C 4.2.6.8 and 6.1.1.4'
Si 0.0817 0.0704 6.2915 2.4386 3.0353 32.3337 1.9891 0.6785 1.5410 81.6937 1.1407 'International Tables Vol C 4.2.6.8 and 6.1.1.4'
Cl 0.1484 0.1585 11.4604 0.0104 7.1964 1.1662 6.2556 18.5194 1.6455 47.7784 -9.5574 'International Tables Vol C 4.2.6.8 and 6.1.1.4'
U -9.6767 9.6646 36.0228 0.5293 23.4128 3.3253 14.9491 16.0927 4.1880 100.6130 13.3966 'International Tables Vol C 4.2.6.8 and 6.1.1.4'

loop_
_geom_angle_atom_site_label_1
_geom_angle_site_symmetry_1
_geom_angle_atom_site_label_2
_geom_angle_atom_site_label_3
_geom_angle_site_symmetry_3
_geom_angle
_geom_angle_publ_flag
Cl10 2_576 U1 Cl10 . 73.93(8) yes
Cl10 2_576 U1 Cl11 . 87.48(9) yes
Cl10 . U1 Cl11 . 113.99(9) yes
Cl10 2_576 U1 Si10 . 110.14(8) yes
Cl10 . U1 Si10 . 155.03(9) yes
Cl11 . U1 Si10 . 90.95(9) yes
Cl10 2_576 U1 Si11 . 170.80(7) yes
Cl10 . U1 Si11 . 114.91(8) yes
Cl11 . U1 Si11 . 90.85(9) yes
Si10 . U1 Si11 . 60.81(8) yes
Cl10 2_576 U1 O10 . 138.93(15) yes
Cl10 . U1 O10 . 146.11(15) yes
Cl11 . U1 O10 . 81.68(16) yes
Si10 . U1 O10 . 31.45(15) yes
Si11 . U1 O10 . 31.91(15) yes
Cl10 2_576 U1 N10 . 81.9(2) yes
Cl10 . U1 N10 . 132.3(2) yes
Cl11 . U1 N10 . 105.2(2) yes
Si10 . U1 N10 . 32.1(2) yes
Si11 . U1 N10 . 89.8(2) yes
Cl10 2_576 U1 N11 . 157.1(2) yes
Cl10 . U1 N11 . 83.2(2) yes
Cl11 . U1 N11 . 101.1(2) yes
Si10 . U1 N11 . 91.0(2) yes
Si11 . U1 N11 . 31.9(2) yes
O10 . U1 N10 . 63.3(2) yes
O10 . U1 N11 . 63.8(2) yes
N10 . U1 N11 . 115.4(3) yes
U1 . Cl10 U1 2_576 106.07(8) yes
U1 . Si10 O10 . 54.0(2) yes
U1 . Si10 N10 . 42.8(3) yes
O10 . Si10 N10 . 96.3(4) yes
U1 . Si10 C10 . 130.2(5) yes
O10 . Si10 C10 . 111.5(5) yes
N10 . Si10 C10 . 113.2(5) yes
U1 . Si10 C11 . 118.7(5) yes
O10 . Si10 C11 . 105.6(5) yes
N10 . Si10 C11 . 117.8(5) yes
C10 . Si10 C11 . 111.1(7) yes
U1 . Si11 O10 . 54.1(2) yes
U1 . Si11 N11 . 42.6(3) yes
O10 . Si11 N11 . 96.7(4) yes
U1 . Si11 C12 . 127.7(4) yes
O10 . Si11 C12 . 110.4(5) yes
N11 . Si11 C12 . 115.8(5) yes
U1 . Si11 C13 . 122.7(4) yes
O10 . Si11 C13 . 108.1(4) yes
N11 . Si11 C13 . 115.4(5) yes
C12 . Si11 C13 . 109.5(6) yes
U1 . O10 Si11 . 94.0(3) yes
U1 . O10 Si10 . 94.5(3) yes
Si11 . O10 Si10 . 147.9(5) yes
U1 . N10 Si10 . 105.1(4) yes
U1 . N10 C100 . 135.6(6) yes
Si10 . N10 C100 . 117.2(7) yes
U1 . N11 Si11 . 105.5(4) yes
U1 . N11 C112 . 136.5(6) yes
Si11 . N11 C112 . 117.3(6) yes
Si10 . C10 H101 . 109.0 no
Si10 . C10 H102 . 109.5 no
H101 . C10 H102 . 109.2 no
Si10 . C10 H103 . 110.3 no
H101 . C10 H103 . 109.6 no
H102 . C10 H103 . 109.3 no
Si10 . C11 H113 . 110.0 no
Si10 . C11 H112 . 109.9 no
H113 . C11 H112 . 109.7 no
Si10 . C11 H111 . 108.9 no
H113 . C11 H111 . 109.3 no
H112 . C11 H111 . 109.0 no
Si11 . C12 H123 . 109.9 no
Si11 . C12 H122 . 108.8 no
H123 . C12 H122 . 109.6 no
Si11 . C12 H121 . 109.5 no
H123 . C12 H121 . 109.2 no
H122 . C12 H121 . 109.8 no
Si11 . C13 H131 . 109.1 no
Si11 . C13 H132 . 109.2 no
H131 . C13 H132 . 110.0 no
Si11 . C13 H133 . 109.4 no
H131 . C13 H133 . 109.7 no
H132 . C13 H133 . 109.4 no
N10 . C100 C101 . 118.8(9) yes
N10 . C100 C105 . 120.8(9) yes
C101 . C100 C105 . 120.4(10) yes
C100 . C101 C102 . 119.9(11) yes
C100 . C101 C109 . 121.8(9) yes
C102 . C101 C109 . 118.2(10) yes
C101 . C102 C103 . 120.4(12) yes
C101 . C102 H1021 . 119.7 no
C103 . C102 H1021 . 119.9 no
C102 . C103 C104 . 119.2(11) yes
C102 . C103 H1031 . 120.4 no
C104 . C103 H1031 . 120.5 no
C103 . C104 C105 . 123.1(11) yes
C103 . C104 H1041 . 118.5 no
C105 . C104 H1041 . 118.4 no
C104 . C105 C100 . 117.0(10) yes
C104 . C105 C106 . 120.5(10) yes
C100 . C105 C106 . 122.5(10) yes
C105 . C106 C107 . 111.7(10) yes
C105 . C106 C108 . 111.3(11) yes
C107 . C106 C108 . 110.0(10) yes
C105 . C106 H1061 . 108.6 no
C107 . C106 H1061 . 107.8 no
C108 . C106 H1061 . 107.2 no
C106 . C107 H1071 . 110.5 no
C106 . C107 H1072 . 109.0 no
H1071 . C107 H1072 . 109.2 no
C106 . C107 H1073 . 108.7 no
H1071 . C107 H1073 . 109.6 no
H1072 . C107 H1073 . 109.8 no
C106 . C108 H1083 . 111.1 no
C106 . C108 H1082 . 108.3 no
H1083 . C108 H1082 . 109.3 no
C106 . C108 H1081 . 109.4 no
H1083 . C108 H1081 . 109.3 no
H1082 . C108 H1081 . 109.4 no
C101 . C109 C110 . 115.1(11) yes
C101 . C109 C111 . 108.0(9) yes
C110 . C109 C111 . 110.6(10) yes
C101 . C109 H1091 . 107.8 no
C110 . C109 H1091 . 108.6 no
C111 . C109 H1091 . 106.4 no
C109 . C110 H1101 . 109.3 no
C109 . C110 H1102 . 109.7 no
H1101 . C110 H1102 . 110.0 no
C109 . C110 H1103 . 108.5 no
H1101 . C110 H1103 . 109.8 no
H1102 . C110 H1103 . 109.4 no
C109 . C111 H1113 . 110.1 no
C109 . C111 H1112 . 107.6 no
H1113 . C111 H1112 . 109.6 no
C109 . C111 H1111 . 110.7 no
H1113 . C111 H1111 . 109.5 no
H1112 . C111 H1111 . 109.3 no
N11 . C112 C113 . 120.2(10) yes
N11 . C112 C117 . 119.7(9) yes
C113 . C112 C117 . 120.1(9) yes
C112 . C113 C114 . 117.9(11) yes
C112 . C113 C121 . 124.2(10) yes
C114 . C113 C121 . 117.8(10) yes
C113 . C114 C115 . 121.9(11) yes
C113 . C114 H1141 . 118.3 no
C115 . C114 H1141 . 119.8 no
C114 . C115 C116 . 119.7(11) yes
C114 . C115 H1151 . 119.5 no
C116 . C115 H1151 . 120.8 no
C115 . C116 C117 . 121.0(12) yes
C115 . C116 H1161 . 119.2 no
C117 . C116 H1161 . 119.8 no
C112 . C117 C116 . 119.2(10) yes
C112 . C117 C118 . 123.0(9) yes
C116 . C117 C118 . 117.8(10) yes
C117 . C118 C119 . 109.4(10) yes
C117 . C118 C120 . 113.1(9) yes
C119 . C118 C120 . 107.5(9) yes
C117 . C118 H1181 . 108.1 no
C119 . C118 H1181 . 109.2 no
C120 . C118 H1181 . 109.6 no
C118 . C119 H1191 . 110.0 no
C118 . C119 H1192 . 110.0 no
H1191 . C119 H1192 . 109.6 no
C118 . C119 H1193 . 108.9 no
H1191 . C119 H1193 . 109.1 no
H1192 . C119 H1193 . 109.4 no
C118 . C120 H1203 . 108.8 no
C118 . C120 H1202 . 111.1 no
H1203 . C120 H1202 . 109.3 no
C118 . C120 H1201 . 109.0 no
H1203 . C120 H1201 . 109.4 no
H1202 . C120 H1201 . 109.1 no
C113 . C121 C122 . 112.8(10) yes
C113 . C121 C123 . 109.7(11) yes
C122 . C121 C123 . 110.3(10) yes
C113 . C121 H1211 . 107.7 no
C122 . C121 H1211 . 107.7 no
C123 . C121 H1211 . 108.4 no
C121 . C122 H1223 . 110.0 no
C121 . C122 H1222 . 109.0 no
H1223 . C122 H1222 . 109.6 no
C121 . C122 H1221 . 109.3 no
H1223 . C122 H1221 . 109.6 no
H1222 . C122 H1221 . 109.4 no
C121 . C123 H1231 . 108.6 no
C121 . C123 H1232 . 109.7 no
H1231 . C123 H1232 . 109.6 no
C121 . C123 H1233 . 110.1 no
H1231 . C123 H1233 . 109.4 no
H1232 . C123 H1233 . 109.5 no

loop_
_geom_bond_atom_site_label_1
_geom_bond_atom_site_label_2
_geom_bond_site_symmetry_2
_geom_bond_distance
_geom_bond_publ_flag
U1 Cl10 2_576 2.814(3) yes
U1 U1 2_576 4.4494(4) yes
U1 Cl10 . 2.754(3) yes
U1 Cl11 . 2.561(3) yes
U1 Si10 . 3.162(3) yes
U1 Si11 . 3.162(3) yes
U1 O10 . 2.567(7) yes
U1 N10 . 2.224(8) yes
U1 N11 . 2.223(8) yes
Si10 O10 . 1.655(7) yes
Si10 N10 . 1.742(8) yes
Si10 C10 . 1.825(12) yes
Si10 C11 . 1.868(12) yes
Si11 O10 . 1.676(7) yes
Si11 N11 . 1.734(8) yes
Si11 C12 . 1.846(12) yes
Si11 C13 . 1.847(11) yes
N10 C100 . 1.430(12) yes
N11 C112 . 1.443(12) yes
C10 H101 . 0.958 no
C10 H102 . 0.961 no
C10 H103 . 0.960 no
C11 H113 . 0.958 no
C11 H112 . 0.960 no
C11 H111 . 0.960 no
C12 H123 . 0.963 no
C12 H122 . 0.957 no
C12 H121 . 0.961 no
C13 H131 . 0.959 no
C13 H132 . 0.959 no
C13 H133 . 0.960 no
C100 C101 . 1.409(14) yes
C100 C105 . 1.422(14) yes
C101 C102 . 1.398(15) yes
C101 C109 . 1.497(15) yes
C102 C103 . 1.428(18) yes
C102 H1021 . 0.936 no
C103 C104 . 1.343(17) yes
C103 H1031 . 0.933 no
C104 C105 . 1.440(15) yes
C104 H1041 . 0.929 no
C105 C106 . 1.507(16) yes
C106 C107 . 1.555(16) yes
C106 C108 . 1.564(16) yes
C106 H1061 . 0.980 no
C107 H1071 . 0.964 no
C107 H1072 . 0.965 no
C107 H1073 . 0.960 no
C108 H1083 . 0.960 no
C108 H1082 . 0.960 no
C108 H1081 . 0.960 no
C109 C110 . 1.495(15) yes
C109 C111 . 1.554(17) yes
C109 H1091 . 0.979 no
C110 H1101 . 0.961 no
C110 H1102 . 0.961 no
C110 H1103 . 0.961 no
C111 H1113 . 0.962 no
C111 H1112 . 0.960 no
C111 H1111 . 0.962 no
C112 C113 . 1.416(14) yes
C112 C117 . 1.413(14) yes
C113 C114 . 1.433(16) yes
C113 C121 . 1.550(17) yes
C114 C115 . 1.352(18) yes
C114 H1141 . 0.931 no
C115 C116 . 1.404(17) yes
C115 H1151 . 0.930 no
C116 C117 . 1.400(14) yes
C116 H1161 . 0.932 no
C117 C118 . 1.496(15) yes
C118 C119 . 1.542(16) yes
C118 C120 . 1.530(15) yes
C118 H1181 . 0.980 no
C119 H1191 . 0.967 no
C119 H1192 . 0.961 no
C119 H1193 . 0.962 no
C120 H1203 . 0.961 no
C120 H1202 . 0.961 no
C120 H1201 . 0.959 no
C121 C122 . 1.560(17) yes
C121 C123 . 1.514(17) yes
C121 H1211 . 0.978 no
C122 H1223 . 0.961 no
C122 H1222 . 0.963 no
C122 H1221 . 0.960 no
C123 H1231 . 0.958 no
C123 H1232 . 0.963 no
C123 H1233 . 0.962 no
